data_4064638
loop_
_publ_author_name
'Reyes-S\'anchez, Ad\'an'
'Ca\~navera-Buelvas, Farrah'
'Barrios-Francisco, Rigoberto'
'Cifuentes-Vaca, Olga L.'
'Flores-Alamo, Marcos'
'Garc\'ia, Juventino J.'

_publ_section_title
;
 Nickel-Catalyzed Transfer Semihydrogenation and Hydroamination of
 Aromatic Alkynes Using Amines As Hydrogen Donors
;
_journal_issue 12
_journal_name_full Organometallics
_journal_page_first 3340
_journal_paper_doi 10.1021/om200233x
_journal_volume 30
_journal_year 2011
_chemical_compound_source 'synthesis as described'
_chemical_formula_moiety 'C30 H44 N2 Ni P2'
_chemical_formula_sum 'C30 H44 N2 Ni P2'
_chemical_formula_weight 553.32
_chemical_name_systematic
;
 ?
;
_space_group_crystal_system monoclinic
_space_group_IT_number 14
_space_group_name_Hall '-P 2ybc'
_space_group_name_H-M_alt 'P 1 21/c 1'
_symmetry_space_group_name_Hall '-P 2ybc'
_symmetry_space_group_name_H-M 'P 1 21/c 1'
_atom_sites_solution_hydrogens geom
_atom_sites_solution_primary direct
_atom_sites_solution_secondary difmap
_audit_conform_dict_location ftp://ftp.iucr.org/pub/cif_core.dic
_audit_conform_dict_name cif_core.dic
_audit_conform_dict_version 2.3
_audit_creation_date 2010-07-28T15:24:33-00:00
_audit_creation_method 'WinGX routine CIF_UPDATE'
_cell_angle_alpha 90
_cell_angle_beta 100.782(2)
_cell_angle_gamma 90
_cell_formula_units_Z 4
_cell_length_a 9.0339(2)
_cell_length_b 20.3717(3)
_cell_length_c 15.4226(2)
_cell_measurement_reflns_used 8221
_cell_measurement_temperature 130(2)
_cell_measurement_theta_max 25.9961
_cell_measurement_theta_min 3.4908
_cell_measurement_wavelength 0.71073
_cell_volume 2788.20(8)
_computing_cell_refinement
;
        CrysAlisPro, Oxford Diffraction Ltd.,
        Version 1.171.33.55 (release 05-01-2010 CrysAlis171 .NET)
        (compiled Jan  5 2010,16:28:46)
;
_computing_data_collection
;
        CrysAlisPro, Oxford Diffraction Ltd.,
        Version 1.171.33.55 (release 05-01-2010 CrysAlis171 .NET)
        (compiled Jan  5 2010,16:28:46)
;
_computing_data_reduction
;
        CrysAlisPro, Oxford Diffraction Ltd.,
        Version 1.171.33.55 (release 05-01-2010 CrysAlis171 .NET)
        (compiled Jan  5 2010,16:28:46)
;
_computing_molecular_graphics 'Ortep-3 for Windows (Farrugia, 1997)'
_computing_publication_material 'WinGX publication routines (Farrugia, 1999)'
_computing_structure_refinement 'SHELXL-97 (Sheldrick, 1997)'
_computing_structure_solution 'SHELXS-97 (Sheldrick, 1997)'
_diffrn_ambient_temperature 130(2)
_diffrn_detector_area_resol_mean 10.4685
_diffrn_measured_fraction_theta_full 0.997
_diffrn_measured_fraction_theta_max 0.997
_diffrn_measurement_device_type 'Xcalibur, Atlas, Gemini'
_diffrn_measurement_method '\w scans'
_diffrn_orient_matrix_UB_11 -0.0213647
_diffrn_orient_matrix_UB_12 -0.0329001
_diffrn_orient_matrix_UB_13 0.0064549
_diffrn_orient_matrix_UB_21 0.0309329
_diffrn_orient_matrix_UB_22 0.0027376
_diffrn_orient_matrix_UB_23 0.0456111
_diffrn_orient_matrix_UB_31 -0.0706118
_diffrn_orient_matrix_UB_32 0.0110729
_diffrn_orient_matrix_UB_33 0.0081075
_diffrn_radiation_monochromator graphite
_diffrn_radiation_probe x-ray
_diffrn_radiation_type MoK\a
_diffrn_radiation_wavelength 0.71073
_diffrn_reflns_av_R_equivalents 0.0292
_diffrn_reflns_av_unetI/netI 0.04
_diffrn_reflns_limit_h_max 10
_diffrn_reflns_limit_h_min -10
_diffrn_reflns_limit_k_max 24
_diffrn_reflns_limit_k_min -24
_diffrn_reflns_limit_l_max 18
_diffrn_reflns_limit_l_min -18
_diffrn_reflns_number 12868
_diffrn_reflns_theta_full 25.29
_diffrn_reflns_theta_max 25.29
_diffrn_reflns_theta_min 3.5
_exptl_absorpt_coefficient_mu 0.832
_exptl_absorpt_correction_T_max 0.9289
_exptl_absorpt_correction_T_min 0.8381
_exptl_absorpt_correction_type analytical
_exptl_absorpt_process_details
;
        CrysAlisPro, Oxford Diffraction Ltd.,
        Version 1.171.33.55 (release 05-01-2010 CrysAlis171 .NET)
        (compiled Jan  5 2010,16:28:46)
Analytical numeric absorption correction using a multifaceted crystal
                        model based on expressions derived by R.C. Clark & J.S.
        (Clark, R. C. & Reid, J. S. (1995). Acta Cryst. A51, 887-897)
;
_exptl_crystal_colour brown
_exptl_crystal_density_diffrn 1.318
_exptl_crystal_density_method 'not measured'
_exptl_crystal_description prism
_exptl_crystal_F_000 1184
_exptl_crystal_size_max 0.22
_exptl_crystal_size_mid 0.17
_exptl_crystal_size_min 0.09
_refine_diff_density_max 0.64
_refine_diff_density_min -0.28
_refine_diff_density_rms 0.06
_refine_ls_extinction_method none
_refine_ls_goodness_of_fit_ref 0.96
_refine_ls_hydrogen_treatment constr
_refine_ls_matrix_type full
_refine_ls_number_parameters 324
_refine_ls_number_reflns 5065
_refine_ls_number_restraints 0
_refine_ls_restrained_S_all 0.96
_refine_ls_R_factor_all 0.0439
_refine_ls_R_factor_gt 0.0319
_refine_ls_shift/su_max 0
_refine_ls_shift/su_mean 0
_refine_ls_structure_factor_coef Fsqd
_refine_ls_weighting_details 'calc w=1/[\s^2^(Fo^2^)+(0.0476P)^2^+0.0000P] where P=(Fo^2^+2Fc^2^)/3'
_refine_ls_weighting_scheme calc
_refine_ls_wR_factor_gt 0.0741
_refine_ls_wR_factor_ref 0.0764
_reflns_number_gt 3984
_reflns_number_total 5065
_reflns_threshold_expression >2sigma(I)
_cod_data_source_file om200233x_si_002.cif
_cod_data_source_block fcb327gx
_cod_database_code 4064638

loop_
_space_group_symop_operation_xyz
'x, y, z'
'-x, y+1/2, -z+1/2'
'-x, -y, -z'
'x, -y-1/2, z-1/2'

loop_
_atom_site_label
_atom_site_type_symbol
_atom_site_fract_x
_atom_site_fract_y
_atom_site_fract_z
_atom_site_U_iso_or_equiv
_atom_site_adp_type
_atom_site_occupancy
_atom_site_symmetry_multiplicity
_atom_site_calc_flag
_atom_site_refinement_flags
C1 C 0.6375(2) 0.66020(10) 0.15501(14) 0.0192(4) Uani 1 1 d .
C2 C 0.5752(2) 0.64571(10) 0.06708(14) 0.0221(5) Uani 1 1 d .
H2 H 0.5009 0.6125 0.053 0.027 Uiso 1 1 calc R
C3 C 0.6241(2) 0.68078(10) 0.00116(15) 0.0249(5) Uani 1 1 d .
H3 H 0.5813 0.6721 -0.0588 0.03 Uiso 1 1 calc R
C4 C 0.7362(2) 0.72918(10) 0.02152(15) 0.0276(5) Uani 1 1 d .
H4 H 0.7687 0.7525 -0.0249 0.033 Uiso 1 1 calc R
C5 C 0.7995(2) 0.74319(10) 0.10765(16) 0.0264(5) Uani 1 1 d .
H5 H 0.8752 0.776 0.1207 0.032 Uiso 1 1 calc R
C6 C 0.7515(2) 0.70873(10) 0.17610(14) 0.0221(5) Uani 1 1 d .
C7 C 0.7842(2) 0.71196(10) 0.26982(14) 0.0235(5) Uani 1 1 d .
H7 H 0.8559 0.7396 0.3052 0.028 Uiso 1 1 calc R
C8 C 0.6919(2) 0.66726(10) 0.29875(14) 0.0217(5) Uani 1 1 d .
H8 H 0.6911 0.6592 0.3593 0.026 Uiso 1 1 calc R
C9 C 0.6998(2) 0.47603(9) 0.27665(13) 0.0171(4) Uani 1 1 d .
C10 C 0.7402(2) 0.49415(10) 0.36518(13) 0.0224(5) Uani 1 1 d .
H10 H 0.6909 0.5295 0.3881 0.027 Uiso 1 1 calc R
C11 C 0.8527(2) 0.45978(11) 0.41846(14) 0.0248(5) Uani 1 1 d .
H11 H 0.8815 0.4719 0.4787 0.03 Uiso 1 1 calc R
C12 C 0.9259(2) 0.40723(10) 0.38590(14) 0.0233(5) Uani 1 1 d .
H12 H 1.0025 0.384 0.4244 0.028 Uiso 1 1 calc R
C13 C 0.8880(2) 0.38888(10) 0.29874(14) 0.0202(5) Uani 1 1 d .
H13 H 0.9383 0.3533 0.277 0.024 Uiso 1 1 calc R
C14 C 0.7739(2) 0.42345(10) 0.24212(13) 0.0182(4) Uani 1 1 d .
C15 C 0.7059(2) 0.41858(10) 0.15192(13) 0.0203(5) Uani 1 1 d .
H15 H 0.7306 0.3884 0.1098 0.024 Uiso 1 1 calc R
C16 C 0.5972(2) 0.46625(10) 0.13776(13) 0.0200(5) Uani 1 1 d .
H16 H 0.5338 0.4738 0.0822 0.024 Uiso 1 1 calc R
C17 C 0.1186(2) 0.59832(10) 0.28545(13) 0.0189(4) Uani 1 1 d .
H17A H 0.1308 0.5884 0.3492 0.023 Uiso 1 1 calc R
H17B H 0.0301 0.6275 0.2692 0.023 Uiso 1 1 calc R
C18 C 0.0915(2) 0.53490(10) 0.23276(13) 0.0173(4) Uani 1 1 d .
H18A H 0.0351 0.5446 0.1727 0.021 Uiso 1 1 calc R
H18B H 0.0298 0.5048 0.2617 0.021 Uiso 1 1 calc R
C19 C 0.3576(2) 0.68843(10) 0.36465(13) 0.0213(5) Uani 1 1 d .
H19 H 0.4431 0.7161 0.3528 0.026 Uiso 1 1 calc R
C20 C 0.4202(2) 0.64317(10) 0.44169(14) 0.0252(5) Uani 1 1 d .
H20A H 0.4767 0.6692 0.4903 0.038 Uiso 1 1 calc R
H20B H 0.4873 0.6107 0.4225 0.038 Uiso 1 1 calc R
H20C H 0.3368 0.6206 0.4617 0.038 Uiso 1 1 calc R
C21 C 0.2393(3) 0.73484(10) 0.38945(15) 0.0269(5) Uani 1 1 d .
H21A H 0.1518 0.7094 0.3992 0.04 Uiso 1 1 calc R
H21B H 0.2078 0.7663 0.3415 0.04 Uiso 1 1 calc R
H21C H 0.2824 0.7586 0.4436 0.04 Uiso 1 1 calc R
C22 C 0.2142(2) 0.70287(9) 0.17987(13) 0.0186(4) Uani 1 1 d .
H22 H 0.129 0.7255 0.2008 0.022 Uiso 1 1 calc R
C23 C 0.1487(2) 0.67087(10) 0.09172(13) 0.0230(5) Uani 1 1 d .
H23A H 0.1045 0.7047 0.0495 0.034 Uiso 1 1 calc R
H23B H 0.0706 0.6393 0.1 0.034 Uiso 1 1 calc R
H23C H 0.2289 0.648 0.069 0.034 Uiso 1 1 calc R
C24 C 0.3299(2) 0.75557(10) 0.16994(15) 0.0236(5) Uani 1 1 d .
H24A H 0.4153 0.7354 0.1491 0.035 Uiso 1 1 calc R
H24B H 0.3654 0.7767 0.2272 0.035 Uiso 1 1 calc R
H24C H 0.2832 0.7885 0.1271 0.035 Uiso 1 1 calc R
C25 C 0.2935(2) 0.43103(9) 0.31107(13) 0.0171(4) Uani 1 1 d .
H25 H 0.193 0.4093 0.3062 0.02 Uiso 1 1 calc R
C26 C 0.3302(3) 0.46090(11) 0.40278(14) 0.0270(5) Uani 1 1 d .
H26A H 0.3242 0.4269 0.4469 0.04 Uiso 1 1 calc R
H26B H 0.2578 0.4959 0.4079 0.04 Uiso 1 1 calc R
H26C H 0.4323 0.4792 0.4127 0.04 Uiso 1 1 calc R
C27 C 0.4051(2) 0.37718(10) 0.29942(14) 0.0217(5) Uani 1 1 d .
H27A H 0.5064 0.396 0.3055 0.033 Uiso 1 1 calc R
H27B H 0.376 0.3575 0.2407 0.033 Uiso 1 1 calc R
H27C H 0.4049 0.3433 0.3446 0.033 Uiso 1 1 calc R
C28 C 0.2339(2) 0.44866(9) 0.12072(13) 0.0170(4) Uani 1 1 d .
H28 H 0.3252 0.4213 0.1187 0.02 Uiso 1 1 calc R
C29 C 0.1005(2) 0.40159(10) 0.11472(14) 0.0212(5) Uani 1 1 d .
H29A H 0.0088 0.4267 0.1174 0.032 Uiso 1 1 calc R
H29B H 0.1198 0.3705 0.1641 0.032 Uiso 1 1 calc R
H29C H 0.0872 0.3774 0.0588 0.032 Uiso 1 1 calc R
C30 C 0.2137(2) 0.49483(10) 0.04146(13) 0.0211(5) Uani 1 1 d .
H30A H 0.2097 0.4692 -0.0127 0.032 Uiso 1 1 calc R
H30B H 0.2988 0.5254 0.0482 0.032 Uiso 1 1 calc R
H30C H 0.1197 0.5195 0.0379 0.032 Uiso 1 1 calc R
N1 N 0.60049(18) 0.63528(8) 0.23092(11) 0.0194(4) Uani 1 1 d .
N2 N 0.58960(17) 0.50136(8) 0.21090(11) 0.0161(4) Uani 1 1 d .
P1 P 0.28833(6) 0.64047(2) 0.26377(3) 0.01564(12) Uani 1 1 d .
P2 P 0.27145(5) 0.49500(2) 0.22507(3) 0.01436(12) Uani 1 1 d .
Ni1 Ni 0.44911(3) 0.568520(12) 0.231831(16) 0.01488(9) Uani 1 1 d .

loop_
_atom_site_aniso_label
_atom_site_aniso_U_11
_atom_site_aniso_U_22
_atom_site_aniso_U_33
_atom_site_aniso_U_23
_atom_site_aniso_U_13
_atom_site_aniso_U_12
C1 0.0153(10) 0.0160(10) 0.0274(11) 0.0000(9) 0.0072(9) 0.0031(9)
C2 0.0190(11) 0.0215(11) 0.0259(12) -0.0054(9) 0.0045(9) 0.0032(9)
C3 0.0242(12) 0.0263(12) 0.0250(12) -0.0017(9) 0.0066(10) 0.0069(10)
C4 0.0267(13) 0.0253(12) 0.0346(13) 0.0067(10) 0.0155(11) 0.0092(10)
C5 0.0180(11) 0.0198(11) 0.0428(14) 0.0022(10) 0.0093(11) 0.0006(9)
C6 0.0146(11) 0.0161(10) 0.0352(13) -0.0006(9) 0.0041(10) 0.0035(9)
C7 0.0174(11) 0.0186(11) 0.0325(12) -0.0044(9) -0.0008(10) -0.0005(9)
C8 0.0198(11) 0.0207(11) 0.0229(11) -0.0016(9) -0.0003(9) 0.0026(9)
C9 0.0116(10) 0.0176(10) 0.0231(11) 0.0013(8) 0.0057(9) -0.0029(8)
C10 0.0197(11) 0.0253(11) 0.0230(11) -0.0041(9) 0.0060(9) -0.0045(10)
C11 0.0181(11) 0.0341(13) 0.0217(11) -0.0011(10) 0.0023(9) -0.0066(10)
C12 0.0135(11) 0.0282(12) 0.0269(12) 0.0068(9) 0.0007(9) -0.0023(9)
C13 0.0161(11) 0.0188(10) 0.0264(12) 0.0010(9) 0.0059(9) -0.0008(9)
C14 0.0147(10) 0.0180(10) 0.0235(11) 0.0015(8) 0.0073(9) -0.0039(9)
C15 0.0177(11) 0.0229(11) 0.0214(11) -0.0022(9) 0.0065(9) -0.0017(9)
C16 0.0148(10) 0.0248(11) 0.0206(11) 0.0026(9) 0.0035(9) -0.0012(9)
C17 0.0157(10) 0.0198(11) 0.0224(11) 0.0004(8) 0.0062(9) 0.0008(9)
C18 0.0139(10) 0.0176(10) 0.0197(10) 0.0011(8) 0.0015(9) 0.0015(8)
C19 0.0227(11) 0.0210(11) 0.0195(11) -0.0038(9) 0.0017(9) -0.0017(9)
C20 0.0285(12) 0.0262(12) 0.0190(11) -0.0033(9) -0.0004(9) 0.0001(10)
C21 0.0302(13) 0.0244(12) 0.0259(12) -0.0079(9) 0.0048(10) 0.0020(10)
C22 0.0179(11) 0.0167(10) 0.0214(11) 0.0013(8) 0.0042(9) 0.0045(9)
C23 0.0258(12) 0.0233(11) 0.0185(11) 0.0028(9) 0.0008(9) 0.0032(10)
C24 0.0238(12) 0.0182(11) 0.0297(12) 0.0036(9) 0.0070(10) 0.0025(9)
C25 0.0151(10) 0.0182(10) 0.0176(10) 0.0024(8) 0.0023(8) -0.0030(9)
C26 0.0322(13) 0.0273(12) 0.0204(11) 0.0050(9) 0.0025(10) 0.0051(10)
C27 0.0199(11) 0.0177(10) 0.0266(12) 0.0050(9) 0.0021(9) 0.0004(9)
C28 0.0165(10) 0.0170(10) 0.0169(10) -0.0019(8) 0.0019(8) -0.0002(8)
C29 0.0208(11) 0.0229(11) 0.0189(11) -0.0036(9) 0.0016(9) -0.0048(9)
C30 0.0211(11) 0.0246(11) 0.0165(10) 0.0000(9) 0.0008(9) 0.0000(9)
N1 0.0151(9) 0.0190(9) 0.0245(9) -0.0028(7) 0.0050(8) -0.0009(7)
N2 0.0113(8) 0.0147(8) 0.0218(9) -0.0001(7) 0.0016(7) 0.0002(7)
P1 0.0149(3) 0.0146(3) 0.0172(3) -0.0004(2) 0.0025(2) 0.0001(2)
P2 0.0129(3) 0.0151(3) 0.0148(3) 0.0002(2) 0.0018(2) 0.0009(2)
Ni1 0.01221(14) 0.01488(14) 0.01746(14) -0.00007(10) 0.00253(10) 0.00012(10)

loop_
_atom_type_symbol
_atom_type_description
_atom_type_scat_dispersion_real
_atom_type_scat_dispersion_imag
_atom_type_scat_source
C C 0.0033 0.0016 'International Tables Vol C Tables 4.2.6.8 and 6.1.1.4'
H H 0 0 'International Tables Vol C Tables 4.2.6.8 and 6.1.1.4'
N N 0.0061 0.0033 'International Tables Vol C Tables 4.2.6.8 and 6.1.1.4'
P P 0.1023 0.0942 'International Tables Vol C Tables 4.2.6.8 and 6.1.1.4'
Ni Ni 0.3393 1.1124 'International Tables Vol C Tables 4.2.6.8 and 6.1.1.4'

loop_
_exptl_crystal_face_index_h
_exptl_crystal_face_index_k
_exptl_crystal_face_index_l
_exptl_crystal_face_perp_dist
0 1 2 0.0566
0 -1 0 0.0521
0 1 0 0.0355
2 -1 0 0.1091
0 -1 -2 0.0756
-2 1 0 0.0499

loop_
_geom_angle_atom_site_label_1
_geom_angle_atom_site_label_2
_geom_angle_atom_site_label_3
_geom_angle
N1 C1 C2 129.07(18)
N1 C1 C6 110.10(18)
C2 C1 C6 120.77(19)
C3 C2 C1 118.59(19)
C3 C2 H2 120.7
C1 C2 H2 120.7
C2 C3 C4 121.0(2)
C2 C3 H3 119.5
C4 C3 H3 119.5
C5 C4 C3 120.9(2)
C5 C4 H4 119.6
C3 C4 H4 119.6
C4 C5 C6 119.5(2)
C4 C5 H5 120.3
C6 C5 H5 120.3
C5 C6 C1 119.3(2)
C5 C6 C7 135.0(2)
C1 C6 C7 105.61(18)
C8 C7 C6 106.13(18)
C8 C7 H7 126.9
C6 C7 H7 126.9
C7 C8 N1 112.67(19)
C7 C8 H8 123.7
N1 C8 H8 123.7
N2 C9 C10 129.80(18)
N2 C9 C14 109.41(17)
C10 C9 C14 120.79(19)
C11 C10 C9 118.6(2)
C11 C10 H10 120.7
C9 C10 H10 120.7
C10 C11 C12 121.4(2)
C10 C11 H11 119.3
C12 C11 H11 119.3
C13 C12 C11 120.7(2)
C13 C12 H12 119.6
C11 C12 H12 119.6
C12 C13 C14 119.29(19)
C12 C13 H13 120.4
C14 C13 H13 120.4
C13 C14 C15 134.98(19)
C13 C14 C9 119.12(19)
C15 C14 C9 105.89(18)
C16 C15 C14 105.86(18)
C16 C15 H15 127.1
C14 C15 H15 127.1
N2 C16 C15 112.98(19)
N2 C16 H16 123.5
C15 C16 H16 123.5
C18 C17 P1 110.79(13)
C18 C17 H17A 109.5
P1 C17 H17A 109.5
C18 C17 H17B 109.5
P1 C17 H17B 109.5
H17A C17 H17B 108.1
C17 C18 P2 110.71(14)
C17 C18 H18A 109.5
P2 C18 H18A 109.5
C17 C18 H18B 109.5
P2 C18 H18B 109.5
H18A C18 H18B 108.1
C20 C19 C21 110.69(17)
C20 C19 P1 110.76(14)
C21 C19 P1 113.31(15)
C20 C19 H19 107.3
C21 C19 H19 107.3
P1 C19 H19 107.3
C19 C20 H20A 109.5
C19 C20 H20B 109.5
H20A C20 H20B 109.5
C19 C20 H20C 109.5
H20A C20 H20C 109.5
H20B C20 H20C 109.5
C19 C21 H21A 109.5
C19 C21 H21B 109.5
H21A C21 H21B 109.5
C19 C21 H21C 109.5
H21A C21 H21C 109.5
H21B C21 H21C 109.5
C23 C22 C24 111.73(16)
C23 C22 P1 111.08(14)
C24 C22 P1 112.88(14)
C23 C22 H22 106.9
C24 C22 H22 106.9
P1 C22 H22 106.9
C22 C23 H23A 109.5
C22 C23 H23B 109.5
H23A C23 H23B 109.5
C22 C23 H23C 109.5
H23A C23 H23C 109.5
H23B C23 H23C 109.5
C22 C24 H24A 109.5
C22 C24 H24B 109.5
H24A C24 H24B 109.5
C22 C24 H24C 109.5
H24A C24 H24C 109.5
H24B C24 H24C 109.5
C26 C25 C27 111.37(17)
C26 C25 P2 111.24(14)
C27 C25 P2 114.13(13)
C26 C25 H25 106.5
C27 C25 H25 106.5
P2 C25 H25 106.5
C25 C26 H26A 109.5
C25 C26 H26B 109.5
H26A C26 H26B 109.5
C25 C26 H26C 109.5
H26A C26 H26C 109.5
H26B C26 H26C 109.5
C25 C27 H27A 109.5
C25 C27 H27B 109.5
H27A C27 H27B 109.5
C25 C27 H27C 109.5
H27A C27 H27C 109.5
H27B C27 H27C 109.5
C30 C28 C29 111.29(17)
C30 C28 P2 111.04(13)
C29 C28 P2 112.85(13)
C30 C28 H28 107.1
C29 C28 H28 107.1
P2 C28 H28 107.1
C28 C29 H29A 109.5
C28 C29 H29B 109.5
H29A C29 H29B 109.5
C28 C29 H29C 109.5
H29A C29 H29C 109.5
H29B C29 H29C 109.5
C28 C30 H30A 109.5
C28 C30 H30B 109.5
H30A C30 H30B 109.5
C28 C30 H30C 109.5
H30A C30 H30C 109.5
H30B C30 H30C 109.5
C8 N1 C1 105.49(16)
C8 N1 Ni1 130.99(14)
C1 N1 Ni1 123.53(14)
C16 N2 C9 105.86(16)
C16 N2 Ni1 130.76(14)
C9 N2 Ni1 123.17(13)
C17 P1 C19 104.87(9)
C17 P1 C22 104.04(9)
C19 P1 C22 104.34(9)
C17 P1 Ni1 109.85(7)
C19 P1 Ni1 114.25(7)
C22 P1 Ni1 118.24(7)
C18 P2 C28 105.20(9)
C18 P2 C25 104.09(9)
C28 P2 C25 104.12(9)
C18 P2 Ni1 110.13(7)
C28 P2 Ni1 114.01(6)
C25 P2 Ni1 118.11(7)
N1 Ni1 N2 90.53(7)
N1 Ni1 P2 176.59(5)
N2 Ni1 P2 90.35(5)
N1 Ni1 P1 91.76(5)
N2 Ni1 P1 175.94(5)
P2 Ni1 P1 87.55(2)

loop_
_geom_bond_atom_site_label_1
_geom_bond_atom_site_label_2
_geom_bond_distance
C1 N1 1.373(3)
C1 C2 1.399(3)
C1 C6 1.421(3)
C2 C3 1.381(3)
C2 H2 0.95
C3 C4 1.407(3)
C3 H3 0.95
C4 C5 1.374(3)
C4 H4 0.95
C5 C6 1.402(3)
C5 H5 0.95
C6 C7 1.422(3)
C7 C8 1.365(3)
C7 H7 0.95
C8 N1 1.370(3)
C8 H8 0.95
C9 N2 1.382(3)
C9 C10 1.395(3)
C9 C14 1.418(3)
C10 C11 1.373(3)
C10 H10 0.95
C11 C12 1.400(3)
C11 H11 0.95
C12 C13 1.375(3)
C12 H12 0.95
C13 C14 1.409(3)
C13 H13 0.95
C14 C15 1.415(3)
C15 C16 1.369(3)
C15 H15 0.95
C16 N2 1.348(3)
C16 H16 0.95
C17 C18 1.522(3)
C17 P1 1.8420(19)
C17 H17A 0.99
C17 H17B 0.99
C18 P2 1.8412(19)
C18 H18A 0.99
C18 H18B 0.99
C19 C20 1.526(3)
C19 C21 1.529(3)
C19 P1 1.845(2)
C19 H19 1
C20 H20A 0.98
C20 H20B 0.98
C20 H20C 0.98
C21 H21A 0.98
C21 H21B 0.98
C21 H21C 0.98
C22 C23 1.524(3)
C22 C24 1.526(3)
C22 P1 1.848(2)
C22 H22 1
C23 H23A 0.98
C23 H23B 0.98
C23 H23C 0.98
C24 H24A 0.98
C24 H24B 0.98
C24 H24C 0.98
C25 C26 1.518(3)
C25 C27 1.524(3)
C25 P2 1.8435(19)
C25 H25 1
C26 H26A 0.98
C26 H26B 0.98
C26 H26C 0.98
C27 H27A 0.98
C27 H27B 0.98
C27 H27C 0.98
C28 C30 1.526(3)
C28 C29 1.530(3)
C28 P2 1.842(2)
C28 H28 1
C29 H29A 0.98
C29 H29B 0.98
C29 H29C 0.98
C30 H30A 0.98
C30 H30B 0.98
C30 H30C 0.98
N1 Ni1 1.9307(16)
N2 Ni1 1.9339(15)
P1 Ni1 2.1836(5)
P2 Ni1 2.1834(5)

loop_
_geom_torsion_atom_site_label_1
_geom_torsion_atom_site_label_2
_geom_torsion_atom_site_label_3
_geom_torsion_atom_site_label_4
_geom_torsion
N1 C1 C2 C3 175.38(19)
C6 C1 C2 C3 -1.6(3)
C1 C2 C3 C4 1.3(3)
C2 C3 C4 C5 -0.5(3)
C3 C4 C5 C6 0.0(3)
C4 C5 C6 C1 -0.4(3)
C4 C5 C6 C7 -176.2(2)
N1 C1 C6 C5 -176.34(17)
C2 C1 C6 C5 1.2(3)
N1 C1 C6 C7 0.6(2)
C2 C1 C6 C7 178.15(18)
C5 C6 C7 C8 176.1(2)
C1 C6 C7 C8 -0.1(2)
C6 C7 C8 N1 -0.4(2)
N2 C9 C10 C11 178.32(19)
C14 C9 C10 C11 -0.4(3)
C9 C10 C11 C12 -0.4(3)
C10 C11 C12 C13 0.7(3)
C11 C12 C13 C14 -0.2(3)
C12 C13 C14 C15 -179.4(2)
C12 C13 C14 C9 -0.6(3)
N2 C9 C14 C13 -178.07(16)
C10 C9 C14 C13 0.9(3)
N2 C9 C14 C15 1.1(2)
C10 C9 C14 C15 180.00(17)
C13 C14 C15 C16 178.2(2)
C9 C14 C15 C16 -0.7(2)
C14 C15 C16 N2 0.1(2)
P1 C17 C18 P2 36.09(18)
C7 C8 N1 C1 0.8(2)
C7 C8 N1 Ni1 -179.65(14)
C2 C1 N1 C8 -178.1(2)
C6 C1 N1 C8 -0.8(2)
C2 C1 N1 Ni1 2.3(3)
C6 C1 N1 Ni1 179.53(12)
C15 C16 N2 C9 0.6(2)
C15 C16 N2 Ni1 -174.16(13)
C10 C9 N2 C16 -179.8(2)
C14 C9 N2 C16 -1.0(2)
C10 C9 N2 Ni1 -4.6(3)
C14 C9 N2 Ni1 174.23(12)
C18 C17 P1 C19 -152.90(14)
C18 C17 P1 C22 97.80(15)
C18 C17 P1 Ni1 -29.70(16)
C20 C19 P1 C17 69.66(17)
C21 C19 P1 C17 -55.42(17)
C20 C19 P1 C22 178.74(15)
C21 C19 P1 C22 53.66(17)
C20 C19 P1 Ni1 -50.66(16)
C21 C19 P1 Ni1 -175.75(12)
C23 C22 P1 C17 -69.15(16)
C24 C22 P1 C17 164.45(14)
C23 C22 P1 C19 -178.84(14)
C24 C22 P1 C19 54.76(16)
C23 C22 P1 Ni1 52.97(16)
C24 C22 P1 Ni1 -73.43(15)
C17 C18 P2 C28 -151.61(14)
C17 C18 P2 C25 99.20(15)
C17 C18 P2 Ni1 -28.34(16)
C30 C28 P2 C18 71.27(15)
C29 C28 P2 C18 -54.48(16)
C30 C28 P2 C25 -179.56(14)
C29 C28 P2 C25 54.69(16)
C30 C28 P2 Ni1 -49.48(15)
C29 C28 P2 Ni1 -175.23(12)
C26 C25 P2 C18 -71.73(16)
C27 C25 P2 C18 161.23(14)
C26 C25 P2 C28 178.29(14)
C27 C25 P2 C28 51.25(16)
C26 C25 P2 Ni1 50.70(16)
C27 C25 P2 Ni1 -76.34(15)
C8 N1 Ni1 N2 -100.46(18)
C1 N1 Ni1 N2 79.07(16)
C8 N1 Ni1 P1 76.19(17)
C1 N1 Ni1 P1 -104.28(15)
C16 N2 Ni1 N1 -106.44(17)
C9 N2 Ni1 N1 79.62(15)
C16 N2 Ni1 P2 70.27(16)
C9 N2 Ni1 P2 -103.68(14)
C18 P2 Ni1 N2 -175.39(8)
C28 P2 Ni1 N2 -57.43(9)
C25 P2 Ni1 N2 65.29(9)
C18 P2 Ni1 P1 8.09(7)
C28 P2 Ni1 P1 126.05(7)
C25 P2 Ni1 P1 -111.23(7)
C17 P1 Ni1 N1 -173.57(9)
C19 P1 Ni1 N1 -56.07(9)
C22 P1 Ni1 N1 67.31(9)
C22 P1 Ni1 N2 -168.3(7)
C19 P1 Ni1 P2 127.27(8)
C22 P1 Ni1 P2 -109.35(8)
